data_4023046
loop_
_publ_author_name
'Kailiang Wang'
'Qingmin Wang'
'Runqiu Huang'

_publ_section_title
;
 Efficient Synthesis of a New Structural
 Phenanthro[9,10,3',4']indolizidine Starting from Pyrrole
;
_journal_name_full 'Journal of Organic Chemistry'
_journal_page_first 8416
_journal_page_last 8421
_journal_paper_doi 10.1021/jo701590p
_journal_volume 72
_journal_year 2007
_chemical_formula_sum 'C25 H25 N O7'
_chemical_formula_weight 451.46
_chemical_name_systematic
; 
 ? 
;
_space_group_IT_number 14
_symmetry_cell_setting monoclinic
_symmetry_space_group_name_Hall '-P 2ybc'
_symmetry_space_group_name_H-M 'P 1 21/c 1'
_atom_sites_solution_hydrogens geom
_atom_sites_solution_primary direct
_atom_sites_solution_secondary difmap
_audit_creation_method SHELXL-97
_cell_angle_alpha 90.00
_cell_angle_beta 96.341(4)
_cell_angle_gamma 90.00
_cell_formula_units_Z 4
_cell_length_a 8.037(2)
_cell_length_b 9.317(2)
_cell_length_c 31.679(7)
_cell_measurement_reflns_used 2889
_cell_measurement_temperature 294(2)
_cell_measurement_theta_max 24.95
_cell_measurement_theta_min 2.28
_cell_volume 2357.6(10)
_computing_cell_refinement 'Bruker SMART'
_computing_data_collection 'Bruker SMART'
_computing_data_reduction 'Bruker SAINT'
_computing_molecular_graphics 'Bruker SHELXTL'
_computing_publication_material 'Bruker SHELXTL'
_computing_structure_refinement 'SHELXL-97 (Sheldrick, 1997)'
_computing_structure_solution 'SHELXS-97 (Sheldrick, 1990)'
_diffrn_ambient_temperature 294(2)
_diffrn_measured_fraction_theta_full 0.999
_diffrn_measured_fraction_theta_max 0.999
_diffrn_measurement_device_type 'CCD area detector'
_diffrn_measurement_method 'phi and omega scans'
_diffrn_radiation_monochromator graphite
_diffrn_radiation_source 'fine-focus sealed tube'
_diffrn_radiation_type MoK\a
_diffrn_radiation_wavelength 0.71073
_diffrn_reflns_av_R_equivalents 0.0359
_diffrn_reflns_av_sigmaI/netI 0.0458
_diffrn_reflns_limit_h_max 8
_diffrn_reflns_limit_h_min -9
_diffrn_reflns_limit_k_max 8
_diffrn_reflns_limit_k_min -11
_diffrn_reflns_limit_l_max 32
_diffrn_reflns_limit_l_min -37
_diffrn_reflns_number 11511
_diffrn_reflns_theta_full 25.01
_diffrn_reflns_theta_max 25.01
_diffrn_reflns_theta_min 2.28
_exptl_absorpt_coefficient_mu 0.093
_exptl_absorpt_correction_T_max 1.00000
_exptl_absorpt_correction_T_min 0.806376
_exptl_absorpt_correction_type multi-scan
_exptl_absorpt_process_details SADABS
_exptl_crystal_density_diffrn 1.272
_exptl_crystal_density_meas ?
_exptl_crystal_density_method 'not measured'
_exptl_crystal_F_000 952
_exptl_crystal_size_max 0.32
_exptl_crystal_size_mid 0.24
_exptl_crystal_size_min 0.20
_refine_diff_density_max 0.156
_refine_diff_density_min -0.167
_refine_diff_density_rms 0.038
_refine_ls_extinction_method none
_refine_ls_goodness_of_fit_ref 1.052
_refine_ls_hydrogen_treatment constr
_refine_ls_matrix_type full
_refine_ls_number_parameters 303
_refine_ls_number_reflns 4158
_refine_ls_number_restraints 0
_refine_ls_restrained_S_all 1.052
_refine_ls_R_factor_all 0.0879
_refine_ls_R_factor_gt 0.0459
_refine_ls_shift/su_max 0.001
_refine_ls_shift/su_mean 0.000
_refine_ls_structure_factor_coef Fsqd
_refine_ls_weighting_details 'calc w=1/[\s^2^(Fo^2^)+(0.0752P)^2^+0.1408P] where P=(Fo^2^+2Fc^2^)/3'
_refine_ls_weighting_scheme calc
_refine_ls_wR_factor_gt 0.1220
_refine_ls_wR_factor_ref 0.1442
_reflns_number_gt 2573
_reflns_number_total 4158
_reflns_threshold_expression >2sigma(I)
_cod_data_source_file jo701590p-File001.cif
_cod_data_source_block 060502b
_cod_depositor_comments
;
The following automatic conversions were performed:
'_symmetry_cell_setting' value 'Monoclinic' changed to 'monoclinic'
according to '/home/saulius/struct/CIF-dictionaries/cif_core.dic'
dictionary named 'cif_core.dic' version 2.4.1 from
2010-06-29.

'_exptl_absorpt_correction_type' value 'MULTI-SCAN' changed
to 'multi-scan' according to
'/home/saulius/struct/CIF-dictionaries/cif_core.dic' dictionary named
'cif_core.dic' version 2.4.1 from
2010-06-29.

'_refine_ls_hydrogen_treatment' value 'CONSTR' changed to
'constr' according to '/home/saulius/struct/CIF-dictionaries/cif_core.dic'
dictionary named 'cif_core.dic' version 2.4.1 from 2010-06-29.

Automatic conversion script
Id: cif_fix_enum 1527 2010-12-29 10:47:43Z saulius 

The following automatic conversions were performed:

'_exptl_crystal_density_meas' value 'none' was changed to '?' - the
value is perceived as not measured.

Automatic conversion script
Id: cif_fix_values 3008 2015-01-20 13:52:24Z robertas 
;
_cod_original_sg_symbol_H-M 'P 21/c'
_cod_database_code 4023046

loop_
_symmetry_equiv_pos_as_xyz
'x, y, z'
'-x, y+1/2, -z+1/2'
'-x, -y, -z'
'x, -y-1/2, z-1/2'

loop_
_atom_site_label
_atom_site_type_symbol
_atom_site_fract_x
_atom_site_fract_y
_atom_site_fract_z
_atom_site_U_iso_or_equiv
_atom_site_adp_type
_atom_site_occupancy
_atom_site_symmetry_multiplicity
_atom_site_calc_flag
_atom_site_refinement_flags
O1 O 0.2326(2) 0.5235(2) 0.16557(6) 0.0709(6) Uani 1 1 d .
O2 O 0.41659(19) 0.74460(15) 0.10604(5) 0.0418(4) Uani 1 1 d .
O3 O 0.3952(2) 0.35050(19) 0.01912(5) 0.0571(5) Uani 1 1 d .
O4 O 0.8850(2) -0.00836(18) 0.04029(6) 0.0593(5) Uani 1 1 d .
O5 O 1.1174(2) 0.03336(19) 0.10335(6) 0.0600(5) Uani 1 1 d .
O6 O 0.9470(2) 0.5281(2) 0.27567(5) 0.0702(6) Uani 1 1 d .
O7 O 0.6916(2) 0.69784(18) 0.26482(5) 0.0517(5) Uani 1 1 d .
N1 N 0.3279(2) 0.5383(2) 0.06290(6) 0.0423(5) Uani 1 1 d .
C1 C 0.1753(3) 0.5931(3) 0.03818(8) 0.0532(7) Uani 1 1 d .
H1A H 0.1537 0.5387 0.0120 0.064 Uiso 1 1 calc R
H1B H 0.1915 0.6928 0.0308 0.064 Uiso 1 1 calc R
C2 C 0.0251(4) 0.5808(3) 0.06365(9) 0.0648(8) Uani 1 1 d .
H2A H -0.0048 0.4805 0.0661 0.078 Uiso 1 1 calc R
H2B H -0.0700 0.6302 0.0487 0.078 Uiso 1 1 calc R
C3 C 0.0637(3) 0.6457(3) 0.10840(8) 0.0553(7) Uani 1 1 d .
H3A H 0.0752 0.7490 0.1061 0.066 Uiso 1 1 calc R
H3B H -0.0286 0.6263 0.1249 0.066 Uiso 1 1 calc R
C4 C 0.2242(3) 0.5831(3) 0.13115(8) 0.0438(6) Uani 1 1 d .
C5 C 0.3798(3) 0.5942(2) 0.10592(7) 0.0351(5) Uani 1 1 d .
C6 C 0.5294(3) 0.4978(2) 0.12090(7) 0.0334(5) Uani 1 1 d .
C7 C 0.5533(3) 0.3980(2) 0.08979(7) 0.0349(5) Uani 1 1 d .
C8 C 0.4211(3) 0.4204(3) 0.05247(7) 0.0417(6) Uani 1 1 d .
C9 C 0.5588(3) 0.7841(3) 0.08423(9) 0.0571(8) Uani 1 1 d .
H9A H 0.6601 0.7525 0.1005 0.086 Uiso 1 1 calc R
H9B H 0.5617 0.8865 0.0810 0.086 Uiso 1 1 calc R
H9C H 0.5491 0.7396 0.0567 0.086 Uiso 1 1 calc R
C10 C 0.6383(3) 0.5072(2) 0.15998(6) 0.0304(5) Uani 1 1 d .
C11 C 0.6096(3) 0.6070(2) 0.19283(7) 0.0347(5) Uani 1 1 d .
H11 H 0.5210 0.6714 0.1885 0.042 Uiso 1 1 calc R
C12 C 0.7111(3) 0.6089(2) 0.23055(7) 0.0344(5) Uani 1 1 d .
C13 C 0.8520(3) 0.5136(3) 0.23684(7) 0.0409(6) Uani 1 1 d .
C14 C 0.8832(3) 0.4173(2) 0.20523(7) 0.0379(6) Uani 1 1 d .
H14 H 0.9745 0.3557 0.2097 0.046 Uiso 1 1 calc R
C15 C 0.7772(3) 0.4111(2) 0.16593(6) 0.0310(5) Uani 1 1 d .
C16 C 0.8077(3) 0.3081(2) 0.13199(7) 0.0319(5) Uani 1 1 d .
C17 C 0.9532(3) 0.2188(2) 0.13484(7) 0.0392(6) Uani 1 1 d .
H17 H 1.0332 0.2272 0.1583 0.047 Uiso 1 1 calc R
C18 C 0.9774(3) 0.1198(2) 0.10331(7) 0.0416(6) Uani 1 1 d .
C19 C 0.8527(3) 0.1020(2) 0.06742(7) 0.0415(6) Uani 1 1 d .
C20 C 0.7154(3) 0.1917(2) 0.06274(7) 0.0394(6) Uani 1 1 d .
H20 H 0.6378 0.1834 0.0388 0.047 Uiso 1 1 calc R
C21 C 0.6910(3) 0.2976(2) 0.09435(7) 0.0350(6) Uani 1 1 d .
C22 C 0.7696(4) -0.0290(3) 0.00259(8) 0.0589(8) Uani 1 1 d .
H22A H 0.6589 -0.0435 0.0105 0.088 Uiso 1 1 calc R
H22B H 0.8027 -0.1116 -0.0126 0.088 Uiso 1 1 calc R
H22C H 0.7705 0.0542 -0.0152 0.088 Uiso 1 1 calc R
C23 C 1.2621(4) 0.0693(3) 0.13210(10) 0.0763(9) Uani 1 1 d .
H23A H 1.2910 0.1681 0.1283 0.114 Uiso 1 1 calc R
H23B H 1.3542 0.0093 0.1265 0.114 Uiso 1 1 calc R
H23C H 1.2380 0.0546 0.1608 0.114 Uiso 1 1 calc R
C24 C 1.0867(6) 0.4334(5) 0.28464(12) 0.155(2) Uani 1 1 d .
H24A H 1.0477 0.3360 0.2846 0.233 Uiso 1 1 calc R
H24B H 1.1443 0.4560 0.3120 0.233 Uiso 1 1 calc R
H24C H 1.1618 0.4447 0.2633 0.233 Uiso 1 1 calc R
C25 C 0.5396(4) 0.7808(4) 0.26246(10) 0.0780(10) Uani 1 1 d .
H25A H 0.5363 0.8465 0.2390 0.117 Uiso 1 1 calc R
H25B H 0.5364 0.8336 0.2884 0.117 Uiso 1 1 calc R
H25C H 0.4449 0.7176 0.2584 0.117 Uiso 1 1 calc R

loop_
_atom_site_aniso_label
_atom_site_aniso_U_11
_atom_site_aniso_U_22
_atom_site_aniso_U_33
_atom_site_aniso_U_23
_atom_site_aniso_U_13
_atom_site_aniso_U_12
O1 0.0484(12) 0.1072(17) 0.0584(12) 0.0288(12) 0.0120(10) -0.0021(11)
O2 0.0451(11) 0.0312(9) 0.0507(10) 0.0020(7) 0.0129(8) 0.0003(7)
O3 0.0729(13) 0.0529(11) 0.0425(10) -0.0163(9) -0.0066(9) -0.0009(9)
O4 0.0677(13) 0.0539(11) 0.0572(11) -0.0291(9) 0.0106(10) 0.0077(9)
O5 0.0631(13) 0.0569(12) 0.0596(11) -0.0198(9) 0.0054(10) 0.0246(10)
O6 0.0711(14) 0.0877(14) 0.0461(11) -0.0302(10) -0.0188(10) 0.0381(11)
O7 0.0569(12) 0.0562(11) 0.0419(10) -0.0209(8) 0.0053(8) 0.0146(9)
N1 0.0459(13) 0.0431(12) 0.0361(11) -0.0029(9) -0.0040(9) 0.0022(10)
C1 0.0582(19) 0.0540(17) 0.0444(15) 0.0070(13) -0.0085(13) 0.0030(13)
C2 0.0498(18) 0.071(2) 0.071(2) 0.0087(16) -0.0070(15) 0.0022(15)
C3 0.0411(16) 0.0618(18) 0.0633(18) 0.0109(14) 0.0064(13) 0.0027(13)
C4 0.0397(15) 0.0462(15) 0.0455(15) 0.0041(12) 0.0044(12) -0.0043(12)
C5 0.0388(14) 0.0316(13) 0.0345(13) -0.0007(10) 0.0033(10) -0.0024(10)
C6 0.0371(14) 0.0302(12) 0.0332(12) -0.0013(10) 0.0058(10) -0.0051(10)
C7 0.0410(14) 0.0297(12) 0.0340(12) -0.0024(10) 0.0040(10) -0.0041(10)
C8 0.0498(16) 0.0375(14) 0.0376(14) -0.0011(11) 0.0037(12) -0.0086(12)
C9 0.0614(19) 0.0466(16) 0.0676(18) 0.0044(14) 0.0261(15) -0.0092(13)
C10 0.0343(13) 0.0257(12) 0.0323(12) -0.0006(9) 0.0084(10) -0.0034(10)
C11 0.0333(13) 0.0329(12) 0.0388(13) -0.0028(10) 0.0082(11) 0.0021(10)
C12 0.0381(14) 0.0315(12) 0.0347(13) -0.0092(10) 0.0090(11) -0.0008(10)
C13 0.0430(15) 0.0443(14) 0.0343(13) -0.0087(11) -0.0008(11) 0.0031(12)
C14 0.0365(14) 0.0402(14) 0.0374(13) -0.0055(11) 0.0051(11) 0.0066(11)
C15 0.0342(13) 0.0299(12) 0.0302(12) -0.0020(9) 0.0094(10) -0.0035(10)
C16 0.0380(14) 0.0262(12) 0.0328(12) 0.0002(10) 0.0094(10) -0.0011(10)
C17 0.0479(16) 0.0354(13) 0.0352(13) -0.0040(10) 0.0090(11) 0.0010(11)
C18 0.0504(16) 0.0348(13) 0.0416(14) -0.0032(11) 0.0146(12) 0.0069(12)
C19 0.0521(16) 0.0369(14) 0.0376(13) -0.0119(11) 0.0139(12) -0.0013(12)
C20 0.0492(16) 0.0370(14) 0.0323(12) -0.0078(11) 0.0059(11) -0.0027(12)
C21 0.0443(15) 0.0286(12) 0.0332(12) -0.0028(10) 0.0092(11) -0.0027(10)
C22 0.074(2) 0.0543(17) 0.0505(16) -0.0229(14) 0.0175(15) -0.0104(15)
C23 0.063(2) 0.081(2) 0.084(2) -0.0221(18) 0.0021(18) 0.0287(17)
C24 0.151(4) 0.203(5) 0.092(3) -0.077(3) -0.075(3) 0.129(4)
C25 0.070(2) 0.089(2) 0.074(2) -0.0429(18) 0.0052(16) 0.0316(18)

loop_
_atom_type_symbol
_atom_type_description
_atom_type_scat_dispersion_real
_atom_type_scat_dispersion_imag
_atom_type_scat_source
C C 0.0033 0.0016 'International Tables Vol C Tables 4.2.6.8 and 6.1.1.4'
H H 0.0000 0.0000 'International Tables Vol C Tables 4.2.6.8 and 6.1.1.4'
N N 0.0061 0.0033 'International Tables Vol C Tables 4.2.6.8 and 6.1.1.4'
O O 0.0106 0.0060 'International Tables Vol C Tables 4.2.6.8 and 6.1.1.4'

loop_
_geom_angle_atom_site_label_1
_geom_angle_atom_site_label_2
_geom_angle_atom_site_label_3
_geom_angle
C5 O2 C9 114.92(17)
C19 O4 C22 117.8(2)
C18 O5 C23 117.81(19)
C13 O6 C24 117.5(2)
C12 O7 C25 116.64(19)
C8 N1 C1 125.9(2)
C8 N1 C5 113.17(19)
C1 N1 C5 120.23(19)
N1 C1 C2 110.7(2)
N1 C1 H1A 109.5
C2 C1 H1A 109.5
N1 C1 H1B 109.5
C2 C1 H1B 109.5
H1A C1 H1B 108.1
C1 C2 C3 111.4(2)
C1 C2 H2A 109.3
C3 C2 H2A 109.3
C1 C2 H2B 109.3
C3 C2 H2B 109.3
H2A C2 H2B 108.0
C4 C3 C2 111.1(2)
C4 C3 H3A 109.4
C2 C3 H3A 109.4
C4 C3 H3B 109.4
C2 C3 H3B 109.4
H3A C3 H3B 108.0
O1 C4 C3 123.9(2)
O1 C4 C5 121.3(2)
C3 C4 C5 114.7(2)
O2 C5 N1 112.64(17)
O2 C5 C6 114.68(18)
N1 C5 C6 102.21(17)
O2 C5 C4 103.90(17)
N1 C5 C4 106.80(18)
C6 C5 C4 116.63(18)
C7 C6 C10 122.3(2)
C7 C6 C5 109.82(19)
C10 C6 C5 127.81(18)
C6 C7 C21 122.0(2)
C6 C7 C8 108.8(2)
C21 C7 C8 129.15(19)
O3 C8 N1 125.0(2)
O3 C8 C7 129.1(2)
N1 C8 C7 105.88(19)
O2 C9 H9A 109.5
O2 C9 H9B 109.5
H9A C9 H9B 109.5
O2 C9 H9C 109.5
H9A C9 H9C 109.5
H9B C9 H9C 109.5
C15 C10 C11 119.83(19)
C15 C10 C6 117.94(18)
C11 C10 C6 122.22(19)
C12 C11 C10 120.9(2)
C12 C11 H11 119.5
C10 C11 H11 119.5
C11 C12 O7 125.6(2)
C11 C12 C13 119.82(19)
O7 C12 C13 114.62(19)
O6 C13 C14 125.4(2)
O6 C13 C12 114.40(19)
C14 C13 C12 120.2(2)
C13 C14 C15 121.1(2)
C13 C14 H14 119.4
C15 C14 H14 119.4
C10 C15 C14 118.14(18)
C10 C15 C16 120.01(19)
C14 C15 C16 121.85(19)
C17 C16 C21 117.84(19)
C17 C16 C15 122.1(2)
C21 C16 C15 120.10(19)
C18 C17 C16 121.3(2)
C18 C17 H17 119.3
C16 C17 H17 119.3
O5 C18 C17 124.4(2)
O5 C18 C19 115.39(19)
C17 C18 C19 120.2(2)
C20 C19 O4 125.9(2)
C20 C19 C18 119.6(2)
O4 C19 C18 114.5(2)
C19 C20 C21 120.8(2)
C19 C20 H20 119.6
C21 C20 H20 119.6
C20 C21 C16 119.9(2)
C20 C21 C7 122.6(2)
C16 C21 C7 117.49(18)
O4 C22 H22A 109.5
O4 C22 H22B 109.5
H22A C22 H22B 109.5
O4 C22 H22C 109.5
H22A C22 H22C 109.5
H22B C22 H22C 109.5
O5 C23 H23A 109.5
O5 C23 H23B 109.5
H23A C23 H23B 109.5
O5 C23 H23C 109.5
H23A C23 H23C 109.5
H23B C23 H23C 109.5
O6 C24 H24A 109.5
O6 C24 H24B 109.5
H24A C24 H24B 109.5
O6 C24 H24C 109.5
H24A C24 H24C 109.5
H24B C24 H24C 109.5
O7 C25 H25A 109.5
O7 C25 H25B 109.5
H25A C25 H25B 109.5
O7 C25 H25C 109.5
H25A C25 H25C 109.5
H25B C25 H25C 109.5

loop_
_geom_bond_atom_site_label_1
_geom_bond_atom_site_label_2
_geom_bond_distance
O1 C4 1.219(3)
O2 C5 1.432(3)
O2 C9 1.447(3)
O3 C8 1.239(3)
O4 C19 1.383(3)
O4 C22 1.442(3)
O5 C18 1.384(3)
O5 C23 1.436(3)
O6 C13 1.381(3)
O6 C24 1.431(4)
O7 C12 1.388(2)
O7 C25 1.440(3)
N1 C8 1.391(3)
N1 C1 1.471(3)
N1 C5 1.475(3)
C1 C2 1.529(4)
C1 H1A 0.9700
C1 H1B 0.9700
C2 C3 1.541(4)
C2 H2A 0.9700
C2 H2B 0.9700
C3 C4 1.522(4)
C3 H3A 0.9700
C3 H3B 0.9700
C4 C5 1.560(3)
C5 C6 1.533(3)
C6 C7 1.384(3)
C6 C10 1.438(3)
C7 C21 1.444(3)
C7 C8 1.514(3)
C9 H9A 0.9600
C9 H9B 0.9600
C9 H9C 0.9600
C10 C15 1.427(3)
C10 C11 1.433(3)
C11 C12 1.371(3)
C11 H11 0.9300
C12 C13 1.436(3)
C13 C14 1.388(3)
C14 C15 1.430(3)
C14 H14 0.9300
C15 C16 1.481(3)
C16 C17 1.430(3)
C16 C21 1.437(3)
C17 C18 1.389(3)
C17 H17 0.9300
C18 C19 1.440(3)
C19 C20 1.379(3)
C20 C21 1.435(3)
C20 H20 0.9300
C22 H22A 0.9600
C22 H22B 0.9600
C22 H22C 0.9600
C23 H23A 0.9600
C23 H23B 0.9600
C23 H23C 0.9600
C24 H24A 0.9600
C24 H24B 0.9600
C24 H24C 0.9600
C25 H25A 0.9600
C25 H25B 0.9600
C25 H25C 0.9600

loop_
_geom_torsion_atom_site_label_1
_geom_torsion_atom_site_label_2
_geom_torsion_atom_site_label_3
_geom_torsion_atom_site_label_4
_geom_torsion
C8 N1 C1 C2 116.4(3)
C5 N1 C1 C2 -53.6(3)
N1 C1 C2 C3 50.5(3)
C1 C2 C3 C4 -52.4(3)
C2 C3 C4 O1 -123.7(3)
C2 C3 C4 C5 53.6(3)
C9 O2 C5 N1 -64.8(3)
C9 O2 C5 C6 51.5(2)
C9 O2 C5 C4 179.96(19)
C8 N1 C5 O2 126.6(2)
C1 N1 C5 O2 -62.2(3)
C8 N1 C5 C6 3.0(2)
C1 N1 C5 C6 174.22(19)
C8 N1 C5 C4 -119.9(2)
C1 N1 C5 C4 51.2(3)
O1 C4 C5 O2 -113.3(2)
C3 C4 C5 O2 69.4(2)
O1 C4 C5 N1 127.5(2)
C3 C4 C5 N1 -49.8(3)
O1 C4 C5 C6 14.0(3)
C3 C4 C5 C6 -163.3(2)
O2 C5 C6 C7 -123.59(19)
N1 C5 C6 C7 -1.4(2)
C4 C5 C6 C7 114.7(2)
O2 C5 C6 C10 53.8(3)
N1 C5 C6 C10 176.02(19)
C4 C5 C6 C10 -67.9(3)
C10 C6 C7 C21 -0.8(3)
C5 C6 C7 C21 176.81(19)
C10 C6 C7 C8 -178.10(18)
C5 C6 C7 C8 -0.5(2)
C1 N1 C8 O3 5.4(4)
C5 N1 C8 O3 176.0(2)
C1 N1 C8 C7 -174.0(2)
C5 N1 C8 C7 -3.4(2)
C6 C7 C8 O3 -177.0(2)
C21 C7 C8 O3 5.9(4)
C6 C7 C8 N1 2.4(2)
C21 C7 C8 N1 -174.7(2)
C7 C6 C10 C15 1.2(3)
C5 C6 C10 C15 -175.88(19)
C7 C6 C10 C11 -177.6(2)
C5 C6 C10 C11 5.3(3)
C15 C10 C11 C12 -1.9(3)
C6 C10 C11 C12 176.9(2)
C10 C11 C12 O7 -177.93(19)
C10 C11 C12 C13 2.4(3)
C25 O7 C12 C11 8.7(3)
C25 O7 C12 C13 -171.5(2)
C24 O6 C13 C14 -1.8(4)
C24 O6 C13 C12 178.2(3)
C11 C12 C13 O6 178.5(2)
O7 C12 C13 O6 -1.2(3)
C11 C12 C13 C14 -1.6(3)
O7 C12 C13 C14 178.70(19)
O6 C13 C14 C15 -179.8(2)
C12 C13 C14 C15 0.3(3)
C11 C10 C15 C14 0.6(3)
C6 C10 C15 C14 -178.29(18)
C11 C10 C15 C16 -179.72(18)
C6 C10 C15 C16 1.4(3)
C13 C14 C15 C10 0.2(3)
C13 C14 C15 C16 -179.5(2)
C10 C15 C16 C17 174.27(19)
C14 C15 C16 C17 -6.1(3)
C10 C15 C16 C21 -4.5(3)
C14 C15 C16 C21 175.13(19)
C21 C16 C17 C18 -3.1(3)
C15 C16 C17 C18 178.05(19)
C23 O5 C18 C17 -14.6(3)
C23 O5 C18 C19 165.2(2)
C16 C17 C18 O5 177.8(2)
C16 C17 C18 C19 -1.9(3)
C22 O4 C19 C20 2.9(3)
C22 O4 C19 C18 -177.4(2)
O5 C18 C19 C20 -174.6(2)
C17 C18 C19 C20 5.2(3)
O5 C18 C19 O4 5.6(3)
C17 C18 C19 O4 -174.6(2)
O4 C19 C20 C21 176.5(2)
C18 C19 C20 C21 -3.3(3)
C19 C20 C21 C16 -1.8(3)
C19 C20 C21 C7 177.0(2)
C17 C16 C21 C20 5.0(3)
C15 C16 C21 C20 -176.15(18)
C17 C16 C21 C7 -173.95(19)
C15 C16 C21 C7 4.9(3)
C6 C7 C21 C20 178.7(2)
C8 C7 C21 C20 -4.5(3)
C6 C7 C21 C16 -2.4(3)
C8 C7 C21 C16 174.4(2)
